data_2103403
loop_
_publ_author_name
'Marsh, Richard E.'

_publ_section_title
;
 The space groups of point group <i>C</i>~3~: some corrections, some
 comments
;
_journal_issue 5
_journal_name_full 'Acta Crystallographica Section B'
_journal_page_first 893
_journal_page_last 899
_journal_paper_doi 10.1107/S0108768102011758
_journal_volume 58
_journal_year 2002
_chemical_formula_moiety 'C68 H56 N4 P4 Ag, Cl O4'
_chemical_formula_sum 'C68 H56 Ag Cl N4 O4 P4'
_space_group_crystal_system trigonal
_space_group_IT_number 148
_space_group_name_Hall '-R 3'
_space_group_name_H-M_alt 'R -3 :H'
_cell_angle_alpha 90.0
_cell_angle_beta 90.0
_cell_angle_gamma 120.0
_cell_formula_units_Z 6
_cell_length_a 14.138
_cell_length_b 14.138
_cell_length_c 51.536
_cell_volume 8921.077
_cod_data_source_file bk0117.cif
_cod_data_source_block POQRUI
_cod_depositor_comments
;
 Updating space group information.

 Antanas Vaitkus,
 2018-06-14

 Adding the _cell_formula_units_Z and _chemical_formula_moiety data items
 after consulting the original publication.

 Antanas Vaitkus,
 2017-08-03
;
_cod_original_sg_symbol_H-M 'R -3'
_cod_original_formula_sum 'C68 H56 N4 O4 P4 Cl Ag'
_cod_database_code 2103403

loop_
_space_group_symop_id
_space_group_symop_operation_xyz
1 x,y,z
2 -y,x-y,z
3 -x+y,-x,z
4 -x,-y,-z
5 y,-x+y,-z
6 x-y,x,-z
7 x+2/3,y+1/3,z+1/3
8 -y+2/3,x-y+1/3,z+1/3
9 -x+y+2/3,-x+1/3,z+1/3
10 -x+2/3,-y+1/3,-z+1/3
11 y+2/3,-x+y+1/3,-z+1/3
12 x-y+2/3,x+1/3,-z+1/3
13 x+1/3,y+2/3,z+2/3
14 -y+1/3,x-y+2/3,z+2/3
15 -x+y+1/3,-x+2/3,z+2/3
16 -x+1/3,-y+2/3,-z+2/3
17 y+1/3,-x+y+2/3,-z+2/3
18 x-y+1/3,x+2/3,-z+2/3

loop_
_atom_site_label
_atom_site_fract_x
_atom_site_fract_y
_atom_site_fract_z
Ag 0.0 0.0 0.24839
P1 0.0 0.0 0.2986
P2 0.0571 0.1960 0.2315
C1 0.1286 0.0979 0.3142
C2 0.1343 0.1624 0.3348
C3 0.2362 0.2303 0.3461
C4 0.3278 0.2373 0.3348
C5 0.3194 0.1737 0.3148
C6 0.2206 0.1014 0.3040
C7 0.0719 0.2136 0.1965
C8 0.1223 0.1650 0.1847
C9 0.1407 0.1771 0.1587
C10 0.1122 0.2407 0.1445
C11 0.0618 0.2869 0.1558
C12 0.0409 0.2765 0.1827
C13 -0.0468 0.2331 0.2396
C14 -0.1533 0.1529 0.2340
C15 -0.2364 0.1716 0.2416
C16 -0.2147 0.2644 0.2542
C17 -0.1106 0.3438 0.2590
C18 -0.0238 0.3288 0.2516
C19 0.1821 0.3166 0.2432
C20 0.2116 0.3122 0.2682
C21 0.3020 0.4022 0.2783
C22 0.3597 0.4961 0.2641
C23 0.3307 0.5000 0.2396
C24 0.2417 0.4087 0.2278
Cl1 0.0 0.0 0.0
O1 0.0 0.0 0.0271
O2 -0.0596 0.0380 -0.0142
Cl2 0.0 0.0 0.5
O3 0.0 0.0 0.5257
O4 -0.0869 0.0125 0.4871
